data_7118791
loop_
_publ_author_name
'Altmann, Philipp J.'
'P\"othig, Alexander'

_publ_section_title
;
 Capsoplexes: encapsulating complexes via guest recognition.
;
_journal_issue 58
_journal_name_full 'Chemical communications (Cambridge, England)'
_journal_page_first 9089
_journal_page_last 9092
_journal_paper_doi 10.1039/c6cc00507a
_journal_volume 52
_journal_year 2016
_chemical_compound_source 'see text'
_chemical_formula_moiety '2(C26 H26 N12 Ni2), 3(F6 P), 4(C3 H7 N O), Cl'
_chemical_formula_sum 'C64 H80 Cl F18 N28 Ni4 O4 P3'
_chemical_formula_weight 2010.68
_space_group_IT_number 15
_symmetry_cell_setting monoclinic
_symmetry_Int_Tables_number 15
_symmetry_space_group_name_Hall '-C 2yc'
_symmetry_space_group_name_H-M 'C 1 2/c 1'
_atom_sites_solution_hydrogens geom
_audit_update_record
;
2016-01-17 deposited with the CCDC.
2016-02-18 downloaded from the CCDC.
;
_cell_angle_alpha 90
_cell_angle_beta 95.632(10)
_cell_angle_gamma 90
_cell_formula_units_Z 4
_cell_length_a 16.233(3)
_cell_length_b 31.342(5)
_cell_length_c 15.432(2)
_cell_measurement_reflns_used 4698
_cell_measurement_temperature 100
_cell_measurement_theta_max 23.8042
_cell_measurement_theta_min 2.5994
_cell_volume 7814(2)
_computing_cell_refinement 'SAINT (Bruker, 2012)'
_computing_data_collection 'APEX II Control Software (Bruker, 2013)'
_computing_data_reduction 'SAINT (Bruker, 2012)'
_computing_molecular_graphics 'PLATON (Spek, 2011)'
_computing_publication_material 'PLATON (Spek, 2011), enCIFer (Allen, 2004)'
_computing_structure_refinement 'SHELXL2014 (Sheldrick, 2014), SHELXLE (Huebschle, 2011)'
_computing_structure_solution 'SHELXS97 (Sheldrick, 1997)'
_diffrn_ambient_temperature 100
_diffrn_detector ' CCD plate '
_diffrn_detector_area_resol_mean 16
_diffrn_measured_fraction_theta_full 0.975
_diffrn_measured_fraction_theta_max 0.998
_diffrn_measurement_device ' \k-geometry diffractometer '
_diffrn_measurement_device_type ' Bruker APEX-II CCD '
_diffrn_measurement_method ' phi- and omega-rotation '
_diffrn_radiation_monochromator graphite
_diffrn_radiation_probe x-ray
_diffrn_radiation_source 'fine-focus sealed tube'
_diffrn_radiation_type MoK\a
_diffrn_radiation_wavelength 0.71073
_diffrn_reflns_av_R_equivalents 0.0955
_diffrn_reflns_av_sigmaI/netI 0.0859
_diffrn_reflns_limit_h_max 19
_diffrn_reflns_limit_h_min -19
_diffrn_reflns_limit_k_max 37
_diffrn_reflns_limit_k_min -37
_diffrn_reflns_limit_l_max 18
_diffrn_reflns_limit_l_min -18
_diffrn_reflns_number 36056
_diffrn_reflns_reduction_process
;
;
_diffrn_reflns_theta_full 25.24
_diffrn_reflns_theta_max 25.03
_diffrn_reflns_theta_min 2.61
_exptl_absorpt_coefficient_mu 1.156
_exptl_absorpt_correction_T_max 0.7452
_exptl_absorpt_correction_T_min 0.6609
_exptl_absorpt_correction_type multi-scan
_exptl_absorpt_process_details 'SADABS, Bruker, 2008b'
_exptl_crystal_colour 'pale yellow'
_exptl_crystal_density_diffrn 1.709
_exptl_crystal_density_method 'Not Measured'
_exptl_crystal_description fragment
_exptl_crystal_F_000 4112
_exptl_crystal_size_max 0.432
_exptl_crystal_size_mid 0.089
_exptl_crystal_size_min 0.085
_refine_diff_density_max 0.436
_refine_diff_density_min -0.394
_refine_diff_density_rms 0.084
_refine_ls_extinction_method none
_refine_ls_goodness_of_fit_ref 1.010
_refine_ls_hydrogen_treatment constr
_refine_ls_matrix_type full
_refine_ls_number_parameters 668
_refine_ls_number_reflns 6903
_refine_ls_number_restraints 203
_refine_ls_restrained_S_all 1.014
_refine_ls_R_factor_all 0.0898
_refine_ls_R_factor_gt 0.0453
_refine_ls_shift/su_max 0.001
_refine_ls_shift/su_mean 0.000
_refine_ls_structure_factor_coef Fsqd
_refine_ls_weighting_details 'W=1/[\S^2^(FO^2^)+(0.0383P)^2^+2.6705P] WHERE P=(FO^2^+2FC^2^)/3'
_refine_ls_weighting_scheme calc
_refine_ls_wR_factor_gt 0.0849
_refine_ls_wR_factor_ref 0.0984
_reflns_number_gt 4585
_reflns_number_total 6903
_reflns_threshold_expression i>2\s(i)
_cod_data_source_file c6cc00507a2.cif
_cod_data_source_block altph28_0m
_cod_depositor_comments 'Adding full bibliography for 7118788--7118791.cif.'
_cod_original_sg_symbol_H-M 'C 2/c'
_cod_database_code 7118791
_shelxl_version_number 2014/6

loop_
_symmetry_equiv_pos_site_id
_symmetry_equiv_pos_as_xyz
1 x,y,z
2 -x,y,1/2-z
3 -x,-y,-z
4 x,-y,1/2+z
5 1/2+x,1/2+y,z
6 1/2-x,1/2+y,1/2-z
7 1/2-x,1/2-y,-z
8 1/2+x,1/2-y,1/2+z

loop_
_atom_site_label
_atom_site_type_symbol
_atom_site_fract_x
_atom_site_fract_y
_atom_site_fract_z
_atom_site_U_iso_or_equiv
_atom_site_adp_type
_atom_site_occupancy
_atom_site_site_symmetry_order
_atom_site_calc_flag
_atom_site_refinement_flags_posn
_atom_site_refinement_flags_adp
_atom_site_refinement_flags_occupancy
_atom_site_disorder_assembly
_atom_site_disorder_group
Ni1 Ni 0.33586(3) 0.31013(2) 0.22657(3) 0.01837(14) Uani 1 1 d . . . . .
N1 N 0.2902(2) 0.36526(10) 0.23314(18) 0.0201(8) Uani 1 1 d . . . . .
N2 N 0.3177(2) 0.39637(10) 0.29058(18) 0.0204(8) Uani 1 1 d . . . . .
Ni2 Ni 0.40838(3) 0.39121(2) 0.37863(3) 0.01982(14) Uani 1 1 d . . . . .
N3 N 0.3677(2) 0.47890(10) 0.34708(19) 0.0244(8) Uani 1 1 d . . . . .
N4 N 0.4987(2) 0.47618(10) 0.37602(19) 0.0239(8) Uani 1 1 d . . . . .
N5 N 0.5697(2) 0.39809(10) 0.4758(2) 0.0238(8) Uani 1 1 d . . . . .
N6 N 0.4818(2) 0.36610(10) 0.54779(19) 0.0214(8) Uani 1 1 d . . . . .
N7 N 0.37287(19) 0.33524(9) 0.40798(18) 0.0182(8) Uani 1 1 d . . . . .
N8 N 0.34109(19) 0.30526(10) 0.35026(18) 0.0180(7) Uani 1 1 d . . . . .
N9 N 0.33570(19) 0.22234(10) 0.27440(18) 0.0188(8) Uani 1 1 d . . . . .
N10 N 0.4150(2) 0.23299(10) 0.17405(18) 0.0189(8) Uani 1 1 d . . . . .
N11 N 0.3385(2) 0.29006(10) 0.03370(19) 0.0224(8) Uani 1 1 d . . . . .
N12 N 0.2382(2) 0.32841(10) 0.06895(19) 0.0231(8) Uani 1 1 d . . . . .
C1 C 0.1795(2) 0.35131(13) 0.1189(2) 0.0253(10) Uani 1 1 d . . . . .
H1A H 0.1457 0.3304 0.1480 0.030 Uiso 1 1 calc R U . . .
H1B H 0.1416 0.3685 0.0786 0.030 Uiso 1 1 calc R U . . .
C2 C 0.2231(2) 0.37992(13) 0.1857(2) 0.0215(9) Uani 1 1 d . . . . .
C3 C 0.2045(3) 0.42080(13) 0.2123(2) 0.0236(10) Uani 1 1 d . . . . .
H3 H 0.1597 0.4385 0.1905 0.028 Uiso 1 1 calc R U . . .
C4 C 0.2662(3) 0.42980(13) 0.2781(2) 0.0249(10) Uani 1 1 d . . . . .
C5 C 0.2808(3) 0.46757(13) 0.3360(2) 0.0258(10) Uani 1 1 d . . . . .
H5A H 0.2482 0.4921 0.3107 0.031 Uiso 1 1 calc R U . . .
H5B H 0.2616 0.4611 0.3936 0.031 Uiso 1 1 calc R U . . .
C6 C 0.4303(3) 0.45059(13) 0.3676(2) 0.0219(10) Uani 1 1 d . . . . .
C7 C 0.3962(3) 0.52018(13) 0.3440(3) 0.0314(11) Uani 1 1 d . . . . .
H7 H 0.3637 0.5450 0.3311 0.038 Uiso 1 1 calc R U . . .
C8 C 0.4777(3) 0.51861(13) 0.3624(2) 0.0318(11) Uani 1 1 d . . . . .
H8 H 0.5146 0.5422 0.3657 0.038 Uiso 1 1 calc R U . . .
C9 C 0.5863(3) 0.46557(13) 0.3988(3) 0.0288(11) Uani 1 1 d . . . . .
H9A H 0.6044 0.4783 0.4563 0.035 Uiso 1 1 calc R U . . .
H9B H 0.6194 0.4789 0.3555 0.035 Uiso 1 1 calc R U . . .
C10 C 0.6050(3) 0.41895(13) 0.4026(2) 0.0269(10) Uani 1 1 d . . . . .
H10A H 0.5822 0.4054 0.3474 0.032 Uiso 1 1 calc R U . . .
H10B H 0.6657 0.4148 0.4086 0.032 Uiso 1 1 calc R U . . .
C11 C 0.4902(3) 0.38593(12) 0.4712(2) 0.0221(10) Uani 1 1 d . . . . .
C12 C 0.6114(3) 0.38570(12) 0.5546(2) 0.0274(10) Uani 1 1 d . . . . .
H12 H 0.6681 0.3906 0.5731 0.033 Uiso 1 1 calc R U . . .
C13 C 0.5569(3) 0.36553(13) 0.5998(2) 0.0270(10) Uani 1 1 d . . . . .
H13 H 0.5674 0.3533 0.6561 0.032 Uiso 1 1 calc R U . . .
C14 C 0.4065(3) 0.34412(12) 0.5666(2) 0.0234(10) Uani 1 1 d . . . . .
H14A H 0.3647 0.3652 0.5813 0.028 Uiso 1 1 calc R U . . .
H14B H 0.4187 0.3250 0.6173 0.028 Uiso 1 1 calc R U . . .
C15 C 0.3728(2) 0.31839(13) 0.4886(2) 0.0203(9) Uani 1 1 d . . . . .
C16 C 0.3413(2) 0.27761(12) 0.4839(2) 0.0191(9) Uani 1 1 d . . . . .
H16 H 0.3347 0.2587 0.5308 0.023 Uiso 1 1 calc R U . . .
C17 C 0.3214(2) 0.27020(12) 0.3950(2) 0.0190(9) Uani 1 1 d . . . . .
C18 C 0.2850(2) 0.23262(12) 0.3458(2) 0.0219(9) Uani 1 1 d . . . . .
H18A H 0.2834 0.2078 0.3853 0.026 Uiso 1 1 calc R U . . .
H18B H 0.2276 0.2391 0.3217 0.026 Uiso 1 1 calc R U . . .
C19 C 0.3642(2) 0.25331(12) 0.2239(2) 0.0174(9) Uani 1 1 d . . . . .
C20 C 0.3674(3) 0.18291(12) 0.2551(2) 0.0226(10) Uani 1 1 d . . . . .
H20 H 0.3564 0.1564 0.2815 0.027 Uiso 1 1 calc R U . . .
C21 C 0.4172(2) 0.18963(13) 0.1914(2) 0.0223(9) Uani 1 1 d . . . . .
H21 H 0.4479 0.1687 0.1638 0.027 Uiso 1 1 calc R U . . .
C22 C 0.4629(2) 0.25636(13) 0.1138(2) 0.0235(10) Uani 1 1 d . . . . .
H22A H 0.5125 0.2395 0.1035 0.028 Uiso 1 1 calc R U . . .
H22B H 0.4819 0.2837 0.1410 0.028 Uiso 1 1 calc R U . . .
C23 C 0.4139(3) 0.26543(13) 0.0278(2) 0.0251(10) Uani 1 1 d . . . . .
H23A H 0.4497 0.2811 -0.0097 0.030 Uiso 1 1 calc R U . . .
H23B H 0.3989 0.2379 -0.0012 0.030 Uiso 1 1 calc R U . . .
C24 C 0.3088(2) 0.30936(12) 0.1039(2) 0.0198(9) Uani 1 1 d . . . . .
C25 C 0.2857(3) 0.29715(13) -0.0415(2) 0.0275(11) Uani 1 1 d . . . . .
H25 H 0.2931 0.2868 -0.0981 0.033 Uiso 1 1 calc R U . . .
C26 C 0.2233(3) 0.32101(13) -0.0199(2) 0.0272(11) Uani 1 1 d . . . . .
H26 H 0.1776 0.3310 -0.0577 0.033 Uiso 1 1 calc R U . . .
Cl1 Cl 0.5000 0.34836(4) 0.2500 0.0208(3) Uani 1 2 d S T P . .
O1 O -0.0162(2) 0.34192(11) 0.51912(18) 0.0472(9) Uani 1 1 d . . . . .
N13 N 0.0821(2) 0.35779(10) 0.4292(2) 0.0242(8) Uani 1 1 d . . . . .
C27 C 0.1602(3) 0.34678(15) 0.3971(3) 0.0387(12) Uani 1 1 d . . . . .
H27A H 0.1503 0.3370 0.3366 0.058 Uiso 1 1 calc R U . . .
H27B H 0.1869 0.3240 0.4331 0.058 Uiso 1 1 calc R U . . .
H27C H 0.1963 0.3719 0.3998 0.058 Uiso 1 1 calc R U . . .
C28 C 0.0373(4) 0.39301(17) 0.3877(4) 0.090(2) Uani 1 1 d . . . . .
H28A H 0.0766 0.4135 0.3671 0.134 Uiso 1 1 calc R U . . .
H28B H 0.0045 0.4070 0.4296 0.134 Uiso 1 1 calc R U . . .
H28C H 0.0005 0.3825 0.3382 0.134 Uiso 1 1 calc R U . . .
C29 C 0.0495(3) 0.33560(16) 0.4892(3) 0.0413(13) Uani 1 1 d . . . . .
H29 H 0.0808 0.3118 0.5121 0.050 Uiso 1 1 calc R U . . .
O2 O 0.2076(13) 0.5753(6) 0.4835(15) 0.045(4) Uani 0.443(14) 1 d D U P A 1
N14 N 0.0981(12) 0.5419(6) 0.4238(11) 0.036(4) Uani 0.443(14) 1 d D U P A 1
C30 C 0.1717(14) 0.5423(8) 0.4713(18) 0.056(7) Uani 0.443(14) 1 d D U P A 1
H30 H 0.1951 0.5166 0.4951 0.067 Uiso 0.443(14) 1 calc R U P A 1
C31 C 0.0335(8) 0.5128(4) 0.4389(11) 0.062(5) Uani 0.443(14) 1 d D U P A 1
H31A H 0.0123 0.4994 0.3839 0.093 Uiso 0.443(14) 1 calc R U P A 1
H31B H -0.0114 0.5283 0.4632 0.093 Uiso 0.443(14) 1 calc R U P A 1
H31C H 0.0551 0.4908 0.4802 0.093 Uiso 0.443(14) 1 calc R U P A 1
C32 C 0.0853(15) 0.5676(6) 0.3466(15) 0.054(7) Uani 0.443(14) 1 d D U P A 1
H32A H 0.0764 0.5490 0.2954 0.082 Uiso 0.443(14) 1 calc R U P A 1
H32B H 0.1340 0.5855 0.3417 0.082 Uiso 0.443(14) 1 calc R U P A 1
H32C H 0.0366 0.5857 0.3500 0.082 Uiso 0.443(14) 1 calc R U P A 1
O2A O 0.2230(12) 0.5690(7) 0.4673(15) 0.099(9) Uani 0.557(14) 1 d D U P A 2
N14A N 0.1055(10) 0.5431(5) 0.3972(9) 0.038(3) Uani 0.557(14) 1 d D U P A 2
C30A C 0.1658(8) 0.5450(5) 0.4625(11) 0.031(4) Uani 0.557(14) 1 d D U P A 2
H30A H 0.1629 0.5255 0.5092 0.037 Uiso 0.557(14) 1 calc R U P A 2
C31A C 0.0709(8) 0.5039(3) 0.3645(10) 0.085(6) Uani 0.557(14) 1 d D U P A 2
H31D H 0.0742 0.5024 0.3015 0.128 Uiso 0.557(14) 1 calc R U P A 2
H31E H 0.0129 0.5021 0.3766 0.128 Uiso 0.557(14) 1 calc R U P A 2
H31F H 0.1020 0.4800 0.3929 0.128 Uiso 0.557(14) 1 calc R U P A 2
C32A C 0.0772(14) 0.5820(5) 0.3548(13) 0.054(5) Uani 0.557(14) 1 d D U P A 2
H32D H 0.0861 0.5806 0.2930 0.081 Uiso 0.557(14) 1 calc R U P A 2
H32E H 0.1081 0.6062 0.3820 0.081 Uiso 0.557(14) 1 calc R U P A 2
H32F H 0.0180 0.5858 0.3606 0.081 Uiso 0.557(14) 1 calc R U P A 2
P1 P 0.5000 0.24578(5) 0.7500 0.0319(4) Uani 1 2 d S T P . .
F1 F 0.5838(2) 0.24621(13) 0.7077(3) 0.1115(14) Uani 1 1 d . . . . .
F2 F 0.5000 0.19587(12) 0.7500 0.0944(19) Uani 1 2 d S T P . .
F3 F 0.5000 0.29643(11) 0.7500 0.0662(14) Uani 1 2 d S T P . .
F4 F 0.4525(2) 0.24606(9) 0.65569(17) 0.0745(11) Uani 1 1 d . . . . .
P2 P 0.2327(6) 0.4332(3) 0.6400(6) 0.044(2) Uani 0.425(15) 1 d D U P B 3
F5 F 0.3305(5) 0.4305(3) 0.6500(8) 0.056(3) Uani 0.425(15) 1 d D U P B 3
F6 F 0.1346(6) 0.4369(5) 0.6321(9) 0.068(3) Uani 0.425(15) 1 d D U P B 3
F7 F 0.2324(11) 0.4389(3) 0.5370(6) 0.062(3) Uani 0.425(15) 1 d D U P B 3
F8 F 0.2273(10) 0.3823(3) 0.6282(9) 0.053(3) Uani 0.425(15) 1 d D U P B 3
F9 F 0.2315(7) 0.4277(4) 0.7432(6) 0.050(3) Uani 0.425(15) 1 d D U P B 3
F10 F 0.2426(9) 0.4830(3) 0.6546(9) 0.054(3) Uani 0.425(15) 1 d D U P B 3
P2A P 0.2194(4) 0.4290(2) 0.6236(5) 0.0322(14) Uani 0.575(15) 1 d D U P B 4
F5A F 0.3097(5) 0.4384(2) 0.5974(9) 0.075(3) Uani 0.575(15) 1 d D U P B 4
F6A F 0.1277(4) 0.4179(3) 0.6462(5) 0.045(2) Uani 0.575(15) 1 d D U P B 4
F7A F 0.1829(7) 0.4393(2) 0.5254(4) 0.054(2) Uani 0.575(15) 1 d D U P B 4
F8A F 0.2284(6) 0.3800(2) 0.5960(7) 0.041(2) Uani 0.575(15) 1 d D U P B 4
F9A F 0.2547(7) 0.4176(3) 0.7209(6) 0.068(3) Uani 0.575(15) 1 d D U P B 4
F10A F 0.2062(7) 0.4775(2) 0.6483(7) 0.054(2) Uani 0.575(15) 1 d D U P B 4

loop_
_atom_site_aniso_label
_atom_site_aniso_U_11
_atom_site_aniso_U_22
_atom_site_aniso_U_33
_atom_site_aniso_U_23
_atom_site_aniso_U_13
_atom_site_aniso_U_12
Ni1 0.0186(3) 0.0223(3) 0.0142(2) 0.0020(2) 0.0016(2) 0.0002(2)
N1 0.018(2) 0.024(2) 0.0178(16) -0.0007(14) 0.0016(15) -0.0016(16)
N2 0.021(2) 0.022(2) 0.0179(16) 0.0042(14) 0.0020(15) 0.0015(16)
Ni2 0.0211(3) 0.0219(3) 0.0166(2) 0.0008(2) 0.0025(2) 0.0002(2)
N3 0.030(2) 0.021(2) 0.0226(17) -0.0010(14) 0.0036(16) 0.0028(17)
N4 0.027(2) 0.025(2) 0.0213(17) -0.0024(14) 0.0049(16) -0.0033(17)
N5 0.023(2) 0.023(2) 0.0259(17) -0.0025(14) 0.0036(16) -0.0006(16)
N6 0.023(2) 0.0218(19) 0.0193(16) -0.0007(14) -0.0002(15) 0.0009(16)
N7 0.019(2) 0.0199(19) 0.0164(16) -0.0007(13) 0.0050(14) 0.0023(15)
N8 0.017(2) 0.0197(19) 0.0176(15) -0.0018(14) 0.0026(14) 0.0007(15)
N9 0.016(2) 0.0233(19) 0.0163(16) -0.0004(14) -0.0007(14) 0.0000(15)
N10 0.017(2) 0.0243(19) 0.0156(15) -0.0007(14) 0.0023(14) -0.0006(16)
N11 0.026(2) 0.0220(19) 0.0185(16) 0.0013(14) -0.0011(15) -0.0034(17)
N12 0.018(2) 0.027(2) 0.0231(17) 0.0004(15) -0.0026(15) -0.0019(16)
C1 0.015(2) 0.030(3) 0.030(2) 0.0059(19) -0.0042(19) 0.001(2)
C2 0.014(2) 0.029(3) 0.0210(19) 0.0055(18) -0.0004(18) 0.0006(19)
C3 0.019(3) 0.027(2) 0.026(2) 0.0081(18) 0.0042(19) 0.005(2)
C4 0.028(3) 0.024(2) 0.024(2) 0.0038(17) 0.0072(19) 0.005(2)
C5 0.024(3) 0.027(2) 0.027(2) 0.0005(18) 0.0069(19) 0.007(2)
C6 0.024(3) 0.025(2) 0.0175(19) -0.0023(17) 0.0052(18) 0.002(2)
C7 0.046(3) 0.020(3) 0.028(2) 0.0004(18) 0.003(2) 0.001(2)
C8 0.049(4) 0.016(2) 0.030(2) -0.0017(18) 0.005(2) -0.005(2)
C9 0.029(3) 0.030(3) 0.028(2) -0.0011(19) 0.004(2) -0.009(2)
C10 0.024(3) 0.032(3) 0.026(2) -0.0073(18) 0.0083(19) -0.007(2)
C11 0.027(3) 0.018(2) 0.022(2) -0.0062(17) 0.0043(19) 0.000(2)
C12 0.026(3) 0.024(2) 0.031(2) -0.0061(19) -0.005(2) 0.002(2)
C13 0.031(3) 0.026(3) 0.022(2) -0.0033(18) -0.006(2) 0.005(2)
C14 0.027(3) 0.029(2) 0.0150(18) 0.0001(17) 0.0054(18) -0.001(2)
C15 0.016(2) 0.030(3) 0.0166(19) 0.0015(16) 0.0053(17) 0.0065(19)
C16 0.016(2) 0.028(2) 0.0135(18) 0.0039(16) 0.0062(17) 0.0008(19)
C17 0.013(2) 0.024(2) 0.0207(19) 0.0027(17) 0.0063(17) -0.0002(19)
C18 0.020(3) 0.025(2) 0.022(2) 0.0041(17) 0.0062(18) -0.0003(19)
C19 0.014(2) 0.024(2) 0.0141(18) 0.0009(16) 0.0020(17) -0.0072(18)
C20 0.026(3) 0.020(2) 0.021(2) -0.0024(17) 0.0002(19) 0.0003(19)
C21 0.021(2) 0.025(2) 0.0200(19) 0.0003(17) -0.0023(18) 0.002(2)
C22 0.019(3) 0.030(2) 0.022(2) -0.0030(18) 0.0068(18) -0.007(2)
C23 0.030(3) 0.026(2) 0.020(2) -0.0016(17) 0.0081(19) -0.009(2)
C24 0.019(2) 0.020(2) 0.0199(19) 0.0039(17) -0.0008(17) -0.0035(19)
C25 0.032(3) 0.029(3) 0.020(2) 0.0014(18) -0.006(2) -0.011(2)
C26 0.031(3) 0.029(3) 0.019(2) 0.0040(18) -0.0116(19) -0.008(2)
Cl1 0.0196(8) 0.0260(8) 0.0169(6) 0.000 0.0020(6) 0.000
O1 0.025(2) 0.087(3) 0.0327(17) 0.0115(17) 0.0145(16) 0.0024(19)
N13 0.018(2) 0.027(2) 0.0284(18) 0.0025(15) 0.0070(16) 0.0009(16)
C27 0.030(3) 0.047(3) 0.043(3) 0.008(2) 0.017(2) 0.010(2)
C28 0.057(4) 0.067(4) 0.153(6) 0.075(4) 0.056(4) 0.032(3)
C29 0.037(3) 0.058(4) 0.029(2) 0.019(2) 0.004(2) 0.003(3)
O2 0.052(8) 0.048(6) 0.030(6) -0.001(5) -0.016(5) -0.014(5)
N14 0.035(7) 0.028(6) 0.041(8) 0.000(6) -0.011(6) -0.003(5)
C30 0.046(9) 0.050(9) 0.066(12) 0.008(7) -0.022(8) -0.008(6)
C31 0.046(7) 0.049(8) 0.087(11) 0.016(7) -0.011(6) -0.012(6)
C32 0.045(11) 0.053(12) 0.061(8) 0.014(10) -0.019(8) -0.010(10)
O2A 0.079(10) 0.129(14) 0.082(13) 0.022(9) -0.026(8) -0.068(11)
N14A 0.032(6) 0.040(5) 0.043(7) -0.007(5) 0.002(5) -0.002(4)
C30A 0.026(6) 0.038(7) 0.031(6) -0.004(4) 0.014(4) 0.005(4)
C31A 0.080(10) 0.047(6) 0.121(11) -0.026(6) -0.024(9) -0.011(6)
C32A 0.063(10) 0.047(7) 0.050(7) -0.008(6) -0.008(6) 0.005(7)
P1 0.0410(12) 0.0273(10) 0.0253(8) 0.000 -0.0074(8) 0.000
F1 0.069(3) 0.152(4) 0.121(3) -0.021(3) 0.045(2) 0.007(3)
F2 0.156(5) 0.029(3) 0.085(3) 0.000 -0.060(3) 0.000
F3 0.126(4) 0.027(2) 0.039(2) 0.000 -0.022(2) 0.000
F4 0.117(3) 0.0487(19) 0.0466(17) 0.0000(15) -0.0462(18) 0.0044(19)
P2 0.046(4) 0.044(3) 0.045(3) -0.006(2) 0.018(3) -0.004(3)
F5 0.040(4) 0.052(5) 0.079(6) -0.018(4) 0.021(4) -0.008(3)
F6 0.041(5) 0.086(9) 0.080(6) -0.009(6) 0.016(4) 0.005(4)
F7 0.090(9) 0.066(5) 0.035(4) -0.005(3) 0.023(4) -0.018(6)
F8 0.062(6) 0.041(4) 0.062(7) -0.006(4) 0.030(5) -0.017(4)
F9 0.042(6) 0.065(6) 0.047(4) -0.002(4) 0.016(3) -0.002(4)
F10 0.062(8) 0.040(4) 0.060(5) -0.018(3) 0.013(5) -0.003(4)
P2A 0.032(2) 0.020(2) 0.046(3) 0.0030(17) 0.0070(17) 0.0013(15)
F5A 0.046(4) 0.041(4) 0.144(8) 0.005(5) 0.034(4) -0.015(3)
F6A 0.036(3) 0.039(4) 0.061(4) 0.009(3) 0.018(2) 0.003(3)
F7A 0.068(6) 0.044(3) 0.051(3) 0.006(2) 0.010(3) 0.003(4)
F8A 0.032(4) 0.027(3) 0.063(5) 0.000(3) 0.010(4) -0.001(2)
F9A 0.071(6) 0.062(5) 0.064(5) 0.013(4) -0.022(4) -0.001(4)
F10A 0.066(6) 0.021(3) 0.074(4) -0.007(3) 0.003(4) 0.005(3)

loop_
_atom_type_symbol
_atom_type_description
_atom_type_scat_dispersion_real
_atom_type_scat_dispersion_imag
_atom_type_scat_source
C C 0.0033 0.0016 ' International Tables Vol C Tables 4.2.6.8 and 6.1.1.4'
H H 0.0000 0.0000 ' International Tables Vol C Tables 4.2.6.8 and 6.1.1.4'
Cl Cl 0.1484 0.1585 ' International Tables Vol C Tables 4.2.6.8 and 6.1.1.4'
F F 0.0171 0.0103 ' International Tables Vol C Tables 4.2.6.8 and 6.1.1.4'
N N 0.0061 0.0033 ' International Tables Vol C Tables 4.2.6.8 and 6.1.1.4'
Ni Ni 0.3393 1.1124 ' International Tables Vol C Tables 4.2.6.8 and 6.1.1.4'
O O 0.0106 0.0060 ' International Tables Vol C Tables 4.2.6.8 and 6.1.1.4'
P P 0.1023 0.0942 ' International Tables Vol C Tables 4.2.6.8 and 6.1.1.4'

loop_
_geom_angle_atom_site_label_1
_geom_angle_atom_site_label_2
_geom_angle_atom_site_label_3
_geom_angle
_geom_angle_site_symmetry_1
_geom_angle_site_symmetry_3
C19 Ni1 N1 170.96(15) . .
C19 Ni1 C24 89.97(16) . .
N1 Ni1 C24 90.66(15) . .
C19 Ni1 N8 87.62(14) . .
N1 Ni1 N8 89.91(13) . .
C24 Ni1 N8 168.01(15) . .
C2 N1 N2 107.9(3) . .
C2 N1 Ni1 126.2(3) . .
N2 N1 Ni1 125.8(2) . .
C4 N2 N1 107.8(3) . .
C4 N2 Ni2 126.5(3) . .
N1 N2 Ni2 125.6(2) . .
C11 Ni2 C6 91.73(17) . .
C11 Ni2 N2 175.15(15) . .
C6 Ni2 N2 89.51(15) . .
C11 Ni2 N7 86.88(15) . .
C6 Ni2 N7 168.29(14) . .
N2 Ni2 N7 90.97(13) . .
C6 N3 C7 112.0(4) . .
C6 N3 C5 124.3(3) . .
C7 N3 C5 123.5(4) . .
C6 N4 C8 111.3(4) . .
C6 N4 C9 130.4(3) . .
C8 N4 C9 118.2(4) . .
C11 N5 C12 110.5(3) . .
C11 N5 C10 122.1(3) . .
C12 N5 C10 127.2(4) . .
C11 N6 C13 110.6(3) . .
C11 N6 C14 123.3(3) . .
C13 N6 C14 125.7(3) . .
C15 N7 N8 107.3(3) . .
C15 N7 Ni2 127.1(3) . .
N8 N7 Ni2 125.5(2) . .
C17 N8 N7 108.7(3) . .
C17 N8 Ni1 125.9(2) . .
N7 N8 Ni1 125.2(2) . .
C19 N9 C20 111.2(3) . .
C19 N9 C18 121.4(3) . .
C20 N9 C18 127.1(3) . .
C19 N10 C21 111.1(3) . .
C19 N10 C22 121.4(3) . .
C21 N10 C22 127.4(3) . .
C24 N11 C25 110.7(3) . .
C24 N11 C23 130.3(3) . .
C25 N11 C23 119.0(3) . .
C24 N12 C26 112.2(3) . .
C24 N12 C1 124.9(3) . .
C26 N12 C1 122.7(3) . .
N12 C1 C2 111.6(3) . .
N12 C1 H1A 109.3 . .
C2 C1 H1A 109.3 . .
N12 C1 H1B 109.3 . .
C2 C1 H1B 109.3 . .
H1A C1 H1B 108.0 . .
N1 C2 C3 110.2(3) . .
N1 C2 C1 118.6(3) . .
C3 C2 C1 131.1(4) . .
C4 C3 C2 104.0(4) . .
C4 C3 H3 128.0 . .
C2 C3 H3 128.0 . .
N2 C4 C3 110.0(4) . .
N2 C4 C5 118.3(4) . .
C3 C4 C5 131.6(4) . .
N3 C5 C4 111.2(3) . .
N3 C5 H5A 109.4 . .
C4 C5 H5A 109.4 . .
N3 C5 H5B 109.4 . .
C4 C5 H5B 109.4 . .
H5A C5 H5B 108.0 . .
N3 C6 N4 102.7(3) . .
N3 C6 Ni2 121.0(3) . .
N4 C6 Ni2 136.2(3) . .
C8 C7 N3 106.8(4) . .
C8 C7 H7 126.6 . .
N3 C7 H7 126.6 . .
C7 C8 N4 107.1(4) . .
C7 C8 H8 126.4 . .
N4 C8 H8 126.4 . .
N4 C9 C10 114.8(3) . .
N4 C9 H9A 108.6 . .
C10 C9 H9A 108.6 . .
N4 C9 H9B 108.6 . .
C10 C9 H9B 108.6 . .
H9A C9 H9B 107.5 . .
N5 C10 C9 111.9(3) . .
N5 C10 H10A 109.2 . .
C9 C10 H10A 109.2 . .
N5 C10 H10B 109.2 . .
C9 C10 H10B 109.2 . .
H10A C10 H10B 107.9 . .
N5 C11 N6 105.2(3) . .
N5 C11 Ni2 128.8(3) . .
N6 C11 Ni2 125.9(3) . .
C13 C12 N5 107.4(4) . .
C13 C12 H12 126.3 . .
N5 C12 H12 126.3 . .
C12 C13 N6 106.2(3) . .
C12 C13 H13 126.9 . .
N6 C13 H13 126.9 . .
N6 C14 C15 109.9(3) . .
N6 C14 H14A 109.7 . .
C15 C14 H14A 109.7 . .
N6 C14 H14B 109.7 . .
C15 C14 H14B 109.7 . .
H14A C14 H14B 108.2 . .
N7 C15 C16 110.5(3) . .
N7 C15 C14 119.6(3) . .
C16 C15 C14 130.0(3) . .
C15 C16 C17 104.7(3) . .
C15 C16 H16 127.6 . .
C17 C16 H16 127.6 . .
N8 C17 C16 108.8(3) . .
N8 C17 C18 118.9(3) . .
C16 C17 C18 132.3(3) . .
N9 C18 C17 109.3(3) . .
N9 C18 H18A 109.8 . .
C17 C18 H18A 109.8 . .
N9 C18 H18B 109.8 . .
C17 C18 H18B 109.8 . .
H18A C18 H18B 108.3 . .
N10 C19 N9 104.7(3) . .
N10 C19 Ni1 129.9(3) . .
N9 C19 Ni1 125.4(3) . .
C21 C20 N9 106.2(3) . .
C21 C20 H20 126.9 . .
N9 C20 H20 126.9 . .
C20 C21 N10 106.7(3) . .
C20 C21 H21 126.6 . .
N10 C21 H21 126.6 . .
N10 C22 C23 112.7(3) . .
N10 C22 H22A 109.0 . .
C23 C22 H22A 109.0 . .
N10 C22 H22B 109.0 . .
C23 C22 H22B 109.0 . .
H22A C22 H22B 107.8 . .
N11 C23 C22 114.8(3) . .
N11 C23 H23A 108.6 . .
C22 C23 H23A 108.6 . .
N11 C23 H23B 108.6 . .
C22 C23 H23B 108.6 . .
H23A C23 H23B 107.6 . .
N12 C24 N11 103.3(3) . .
N12 C24 Ni1 119.6(3) . .
N11 C24 Ni1 136.8(3) . .
C26 C25 N11 107.6(4) . .
C26 C25 H25 126.2 . .
N11 C25 H25 126.2 . .
C25 C26 N12 106.2(4) . .
C25 C26 H26 126.9 . .
N12 C26 H26 126.9 . .
C29 N13 C28 120.1(4) . .
C29 N13 C27 122.9(4) . .
C28 N13 C27 116.9(3) . .
N13 C27 H27A 109.5 . .
N13 C27 H27B 109.5 . .
H27A C27 H27B 109.5 . .
N13 C27 H27C 109.5 . .
H27A C27 H27C 109.5 . .
H27B C27 H27C 109.5 . .
N13 C28 H28A 109.5 . .
N13 C28 H28B 109.5 . .
H28A C28 H28B 109.5 . .
N13 C28 H28C 109.5 . .
H28A C28 H28C 109.5 . .
H28B C28 H28C 109.5 . .
O1 C29 N13 127.6(5) . .
O1 C29 H29 116.2 . .
N13 C29 H29 116.2 . .
C30 N14 C31 123.3(13) . .
C30 N14 C32 119.8(16) . .
C31 N14 C32 116.4(12) . .
O2 C30 N14 119(2) . .
O2 C30 H30 120.3 . .
N14 C30 H30 120.3 . .
N14 C31 H31A 109.5 . .
N14 C31 H31B 109.5 . .
H31A C31 H31B 109.5 . .
N14 C31 H31C 109.5 . .
H31A C31 H31C 109.5 . .
H31B C31 H31C 109.5 . .
N14 C32 H32A 109.5 . .
N14 C32 H32B 109.5 . .
H32A C32 H32B 109.5 . .
N14 C32 H32C 109.5 . .
H32A C32 H32C 109.5 . .
H32B C32 H32C 109.5 . .
C30A N14A C31A 122.7(13) . .
C30A N14A C32A 118.9(12) . .
C31A N14A C32A 118.3(10) . .
O2A C30A N14A 125.7(16) . .
O2A C30A H30A 117.2 . .
N14A C30A H30A 117.2 . .
N14A C31A H31D 109.5 . .
N14A C31A H31E 109.5 . .
H31D C31A H31E 109.5 . .
N14A C31A H31F 109.5 . .
H31D C31A H31F 109.5 . .
H31E C31A H31F 109.5 . .
N14A C32A H32D 109.5 . .
N14A C32A H32E 109.5 . .
H32D C32A H32E 109.5 . .
N14A C32A H32F 109.5 . .
H32D C32A H32F 109.5 . .
H32E C32A H32F 109.5 . .
F2 P1 F1 90.49(17) . 2_656
F2 P1 F1 90.49(17) . .
F1 P1 F1 179.0(3) 2_656 .
F2 P1 F4 90.32(12) . 2_656
F1 P1 F4 88.9(2) 2_656 2_656
F1 P1 F4 91.1(2) . 2_656
F2 P1 F4 90.32(12) . .
F1 P1 F4 91.1(2) 2_656 .
F1 P1 F4 88.9(2) . .
F4 P1 F4 179.4(2) 2_656 .
F2 P1 F3 180.0 . .
F1 P1 F3 89.51(17) 2_656 .
F1 P1 F3 89.51(17) . .
F4 P1 F3 89.68(12) 2_656 .
F4 P1 F3 89.68(12) . .
F10 P2 F5 87.2(7) . .
F10 P2 F6 91.5(7) . .
F5 P2 F6 178.3(9) . .
F10 P2 F7 91.3(7) . .
F5 P2 F7 90.4(6) . .
F6 P2 F7 90.7(7) . .
F10 P2 F9 88.6(7) . .
F5 P2 F9 90.4(6) . .
F6 P2 F9 88.5(7) . .
F7 P2 F9 179.1(9) . .
F10 P2 F8 176.9(9) . .
F5 P2 F8 90.0(8) . .
F6 P2 F8 91.2(8) . .
F7 P2 F8 90.2(7) . .
F9 P2 F8 89.9(7) . .
F5A P2A F10A 91.9(5) . .
F5A P2A F9A 91.5(5) . .
F10A P2A F9A 91.9(5) . .
F5A P2A F6A 177.2(6) . .
F10A P2A F6A 90.3(5) . .
F9A P2A F6A 90.2(5) . .
F5A P2A F8A 90.0(5) . .
F10A P2A F8A 177.2(6) . .
F9A P2A F8A 90.1(5) . .
F6A P2A F8A 87.8(5) . .
F5A P2A F7A 89.2(5) . .
F10A P2A F7A 89.3(5) . .
F9A P2A F7A 178.6(6) . .
F6A P2A F7A 89.0(5) . .
F8A P2A F7A 88.7(5) . .

loop_
_geom_bond_atom_site_label_1
_geom_bond_atom_site_label_2
_geom_bond_distance
_geom_bond_site_symmetry_2
Ni1 C19 1.841(4) .
Ni1 N1 1.887(3) .
Ni1 C24 1.901(4) .
Ni1 N8 1.909(3) .
N1 C2 1.333(5) .
N1 N2 1.363(4) .
N2 C4 1.342(5) .
N2 Ni2 1.910(3) .
Ni2 C11 1.860(4) .
Ni2 C6 1.905(4) .
Ni2 N7 1.915(3) .
N3 C6 1.363(5) .
N3 C7 1.376(5) .
N3 C5 1.449(5) .
N4 C6 1.366(5) .
N4 C8 1.384(5) .
N4 C9 1.469(5) .
N5 C11 1.341(5) .
N5 C12 1.388(5) .
N5 C10 1.470(5) .
N6 C11 1.354(4) .
N6 C13 1.392(5) .
N6 C14 1.458(5) .
N7 C15 1.351(4) .
N7 N8 1.361(4) .
N8 C17 1.353(4) .
N9 C19 1.355(4) .
N9 C20 1.382(5) .
N9 C18 1.475(4) .
N10 C19 1.342(5) .
N10 C21 1.385(5) .
N10 C22 1.465(5) .
N11 C24 1.369(5) .
N11 C25 1.391(5) .
N11 C23 1.458(5) .
N12 C24 1.356(5) .
N12 C26 1.389(4) .
N12 C1 1.471(5) .
C1 C2 1.491(5) .
C1 H1A 0.9900 .
C1 H1B 0.9900 .
C2 C3 1.388(5) .
C3 C4 1.383(5) .
C3 H3 0.9500 .
C4 C5 1.488(5) .
C5 H5A 0.9900 .
C5 H5B 0.9900 .
C7 C8 1.327(6) .
C7 H7 0.9500 .
C8 H8 0.9500 .
C9 C10 1.492(5) .
C9 H9A 0.9900 .
C9 H9B 0.9900 .
C10 H10A 0.9900 .
C10 H10B 0.9900 .
C12 C13 1.337(6) .
C12 H12 0.9500 .
C13 H13 0.9500 .
C14 C15 1.507(5) .
C14 H14A 0.9900 .
C14 H14B 0.9900 .
C15 C16 1.376(5) .
C16 C17 1.398(5) .
C16 H16 0.9500 .
C17 C18 1.492(5) .
C18 H18A 0.9900 .
C18 H18B 0.9900 .
C20 C21 1.350(5) .
C20 H20 0.9500 .
C21 H21 0.9500 .
C22 C23 1.506(5) .
C22 H22A 0.9900 .
C22 H22B 0.9900 .
C23 H23A 0.9900 .
C23 H23B 0.9900 .
C25 C26 1.328(6) .
C25 H25 0.9500 .
C26 H26 0.9500 .
O1 C29 1.220(5) .
N13 C29 1.310(5) .
N13 C28 1.437(5) .
N13 C27 1.448(5) .
C27 H27A 0.9800 .
C27 H27B 0.9800 .
C27 H27C 0.9800 .
C28 H28A 0.9800 .
C28 H28B 0.9800 .
C28 H28C 0.9800 .
C29 H29 0.9500 .
O2 C30 1.192(15) .
N14 C30 1.339(13) .
N14 C31 1.426(14) .
N14 C32 1.436(14) .
C30 H30 0.9500 .
C31 H31A 0.9800 .
C31 H31B 0.9800 .
C31 H31C 0.9800 .
C32 H32A 0.9800 .
C32 H32B 0.9800 .
C32 H32C 0.9800 .
O2A C30A 1.193(12) .
N14A C30A 1.336(11) .
N14A C31A 1.423(13) .
N14A C32A 1.438(13) .
C30A H30A 0.9500 .
C31A H31D 0.9800 .
C31A H31E 0.9800 .
C31A H31F 0.9800 .
C32A H32D 0.9800 .
C32A H32E 0.9800 .
C32A H32F 0.9800 .
P1 F2 1.565(4) .
P1 F1 1.565(4) 2_656
P1 F1 1.565(4) .
P1 F4 1.579(2) 2_656
P1 F4 1.579(2) .
P1 F3 1.587(4) .
P2 F10 1.581(10) .
P2 F5 1.584(10) .
P2 F6 1.589(10) .
P2 F7 1.598(10) .
P2 F9 1.604(10) .
P2 F8 1.609(10) .
P2A F5A 1.586(7) .
P2A F10A 1.588(7) .
P2A F9A 1.594(7) .
P2A F6A 1.599(7) .
P2A F8A 1.604(7) .
P2A F7A 1.606(7) .

loop_
_geom_torsion_atom_site_label_1
_geom_torsion_atom_site_label_2
_geom_torsion_atom_site_label_3
_geom_torsion_atom_site_label_4
_geom_torsion
C24 Ni1 N1 C2 36.9(3)
N8 Ni1 N1 C2 -131.2(3)
C24 Ni1 N1 N2 -146.9(3)
N8 Ni1 N1 N2 45.1(3)
C2 N1 N2 C4 0.6(4)
Ni1 N1 N2 C4 -176.3(3)
C2 N1 N2 Ni2 176.3(2)
Ni1 N1 N2 Ni2 -0.5(4)
C15 N7 N8 C17 0.1(4)
Ni2 N7 N8 C17 -178.6(3)
C15 N7 N8 Ni1 -174.2(3)
Ni2 N7 N8 Ni1 7.1(4)
C24 N12 C1 C2 44.3(5)
C26 N12 C1 C2 -141.1(4)
N2 N1 C2 C3 -1.0(4)
Ni1 N1 C2 C3 175.8(2)
N2 N1 C2 C1 -178.5(3)
Ni1 N1 C2 C1 -1.6(5)
N12 C1 C2 N1 -43.4(5)
N12 C1 C2 C3 139.8(4)
N1 C2 C3 C4 1.1(4)
C1 C2 C3 C4 178.1(4)
N1 N2 C4 C3 0.1(4)
Ni2 N2 C4 C3 -175.6(3)
N1 N2 C4 C5 177.3(3)
Ni2 N2 C4 C5 1.6(5)
C2 C3 C4 N2 -0.7(4)
C2 C3 C4 C5 -177.4(4)
C6 N3 C5 C4 -48.5(5)
C7 N3 C5 C4 136.2(4)
N2 C4 C5 N3 44.8(5)
C3 C4 C5 N3 -138.7(4)
C7 N3 C6 N4 -0.7(4)
C5 N3 C6 N4 -176.4(3)
C7 N3 C6 Ni2 178.8(3)
C5 N3 C6 Ni2 3.0(5)
C8 N4 C6 N3 1.0(4)
C9 N4 C6 N3 179.0(3)
C8 N4 C6 Ni2 -178.3(3)
C9 N4 C6 Ni2 -0.3(6)
C6 N3 C7 C8 0.1(4)
C5 N3 C7 C8 175.9(3)
N3 C7 C8 N4 0.5(4)
C6 N4 C8 C7 -1.0(4)
C9 N4 C8 C7 -179.2(3)
C6 N4 C9 C10 8.7(6)
C8 N4 C9 C10 -173.5(3)
C11 N5 C10 C9 81.7(5)
C12 N5 C10 C9 -102.7(4)
N4 C9 C10 N5 -68.2(4)
C12 N5 C11 N6 0.4(4)
C10 N5 C11 N6 176.7(3)
C12 N5 C11 Ni2 -175.9(3)
C10 N5 C11 Ni2 0.3(5)
C13 N6 C11 N5 -0.7(4)
C14 N6 C11 N5 -173.7(3)
C13 N6 C11 Ni2 175.8(3)
C14 N6 C11 Ni2 2.8(5)
C6 Ni2 C11 N5 -52.1(4)
N7 Ni2 C11 N5 139.5(4)
C6 Ni2 C11 N6 132.3(3)
N7 Ni2 C11 N6 -36.1(3)
C11 N5 C12 C13 0.0(4)
C10 N5 C12 C13 -176.0(3)
N5 C12 C13 N6 -0.4(4)
C11 N6 C13 C12 0.7(4)
C14 N6 C13 C12 173.5(3)
C11 N6 C14 C15 42.6(5)
C13 N6 C14 C15 -129.4(4)
N8 N7 C15 C16 0.1(4)
Ni2 N7 C15 C16 178.8(3)
N8 N7 C15 C14 178.7(3)
Ni2 N7 C15 C14 -2.6(5)
N6 C14 C15 N7 -41.5(5)
N6 C14 C15 C16 136.7(4)
N7 C15 C16 C17 -0.3(4)
C14 C15 C16 C17 -178.7(4)
N7 N8 C17 C16 -0.3(4)
Ni1 N8 C17 C16 173.9(3)
N7 N8 C17 C18 179.9(3)
Ni1 N8 C17 C18 -5.9(5)
C15 C16 C17 N8 0.4(4)
C15 C16 C17 C18 -179.9(4)
C19 N9 C18 C17 -43.4(5)
C20 N9 C18 C17 129.5(4)
N8 C17 C18 N9 49.1(5)
C16 C17 C18 N9 -130.6(4)
C21 N10 C19 N9 1.3(4)
C22 N10 C19 N9 -175.9(3)
C21 N10 C19 Ni1 -178.3(3)
C22 N10 C19 Ni1 4.5(5)
C20 N9 C19 N10 -1.0(4)
C18 N9 C19 N10 172.9(3)
C20 N9 C19 Ni1 178.6(3)
C18 N9 C19 Ni1 -7.5(5)
C24 Ni1 C19 N10 51.2(4)
N8 Ni1 C19 N10 -140.6(4)
C24 Ni1 C19 N9 -128.4(3)
N8 Ni1 C19 N9 39.9(3)
C19 N9 C20 C21 0.4(4)
C18 N9 C20 C21 -173.1(3)
N9 C20 C21 N10 0.4(4)
C19 N10 C21 C20 -1.1(4)
C22 N10 C21 C20 175.9(3)
C19 N10 C22 C23 -83.7(4)
C21 N10 C22 C23 99.6(4)
C24 N11 C23 C22 6.4(6)
C25 N11 C23 C22 -175.0(3)
N10 C22 C23 N11 58.5(4)
C26 N12 C24 N11 0.7(4)
C1 N12 C24 N11 175.8(3)
C26 N12 C24 Ni1 -173.5(3)
C1 N12 C24 Ni1 1.5(5)
C25 N11 C24 N12 -0.7(4)
C23 N11 C24 N12 178.0(4)
C25 N11 C24 Ni1 171.9(3)
C23 N11 C24 Ni1 -9.3(7)
C24 N11 C25 C26 0.5(5)
C23 N11 C25 C26 -178.4(3)
N11 C25 C26 N12 -0.1(4)
C24 N12 C26 C25 -0.4(5)
C1 N12 C26 C25 -175.6(4)
C28 N13 C29 O1 -3.2(8)
C27 N13 C29 O1 -178.6(4)
C31 N14 C30 O2 -148(3)
C32 N14 C30 O2 41(5)
C31A N14A C30A O2A 141(2)
C32A N14A C30A O2A -36(3)
